data_4316836
loop_
_publ_author_name
'Jeffrey S. Ovens'
'Andrew R. Geisheimer'
'Alexei A. Bokov'
'Zuo-Guang Ye'
'Daniel B. Leznoff'

_publ_contact_author_address
; 
Leznoff, Daniel B.
Department of Chemistry
Simon Fraser University
Burnaby, British Columbia
Canada         V5A 1S6
;
_publ_contact_author_email dleznoff@sfu.ca
_publ_contact_author_fax +1-778-782-3765
_publ_contact_author_name 'Daniel B. Leznoff'
_publ_contact_author_phone +1-778-782-4887
_publ_section_title
;
 The Use of Polarizable [AuX2(CN)2]- (X = Br, I) Building Blocks Toward
 the Formation of Birefringent Coordination Polymers
;
_journal_name_full 'Inorganic Chemistry'
_journal_page_first 9609
_journal_page_last 9616
_journal_paper_doi 10.1021/ic101357y
_journal_volume 49
_journal_year 2010
_chemical_formula_moiety 'C26 H16 Au1 Br2 Cu1 N7 O3'
_chemical_formula_sum 'C26 H16 Au Br2 Cu N7 O3'
_chemical_formula_weight 894.78
_chemical_name_systematic ?
_space_group_IT_number 2
_symmetry_cell_setting triclinic
_symmetry_space_group_name_Hall '-P 1'
_symmetry_space_group_name_H-M 'P -1'
_atom_sites_solution_hydrogens geom
_atom_sites_solution_primary direct
_cell_angle_alpha 114.956(2)
_cell_angle_beta 92.120(2)
_cell_angle_gamma 93.991(2)
_cell_formula_units_Z 2
_cell_length_a 10.4717(3)
_cell_length_b 11.2175(4)
_cell_length_c 13.0264(5)
_cell_measurement_reflns_used 4831
_cell_measurement_temperature 296(2)
_cell_measurement_theta_max 30.848
_cell_measurement_theta_min 1.729
_cell_volume 1380.20(9)
_computing_cell_refinement 'Bruker SAINT'
_computing_data_collection 'Bruker APEX2'
_computing_data_reduction 'Bruker SAINT'
_computing_structure_solution
; 
SIR92 (Altomare et al, 1994)
CRYSTALS (Watkin, 1988) 
;
_diffrn_ambient_temperature 293
_diffrn_measured_fraction_theta_full 0.990
_diffrn_measured_fraction_theta_max 0.962
_diffrn_measurement_device_type 'Bruker APEX-II CCD'
_diffrn_measurement_method '\w scans'
_diffrn_radiation_monochromator graphite
_diffrn_radiation_type MoK\a
_diffrn_radiation_wavelength 0.71073
_diffrn_reflns_av_R_equivalents 0.041
_diffrn_reflns_limit_h_max 15
_diffrn_reflns_limit_h_min -14
_diffrn_reflns_limit_k_max 16
_diffrn_reflns_limit_k_min -14
_diffrn_reflns_limit_l_max 18
_diffrn_reflns_limit_l_min -18
_diffrn_reflns_number 17473
_diffrn_reflns_theta_full 30.848
_diffrn_reflns_theta_max 30.848
_diffrn_reflns_theta_min 1.729
_exptl_absorpt_coefficient_mu 9.017
_exptl_absorpt_correction_T_max 0.7461
_exptl_absorpt_correction_T_min 0.5121
_exptl_absorpt_correction_type multi-scan
_exptl_crystal_colour green
_exptl_crystal_density_diffrn 2.153
_exptl_crystal_description plate
_exptl_crystal_F_000 846
_exptl_crystal_size_max 0.06
_exptl_crystal_size_mid 0.04
_exptl_crystal_size_min 0.02
_refine_diff_density_max 1.33
_refine_diff_density_min -1.06
_refine_ls_extinction_coef 1.8(18)
_refine_ls_extinction_method 'Larson (1970), Equation 22'
_refine_ls_goodness_of_fit_ref 1.0254
_refine_ls_hydrogen_treatment none
_refine_ls_matrix_type full
_refine_ls_number_parameters 366
_refine_ls_number_reflns 4108
_refine_ls_number_restraints 0
_refine_ls_R_factor_all 0.0934
_refine_ls_R_factor_gt 0.0398
_refine_ls_shift/su_max 0.0002575
_refine_ls_structure_factor_coef F
_refine_ls_weighting_details
;
 Method= Modified Sheldrick 
 w=1/[\s^2^(F) + ( 0.01P)^2^ + 0.03P] 
 ,where P=(max(Fo,0) + 2Fc)/3 
;
_refine_ls_weighting_scheme calc
_refine_ls_wR_factor_all 0.0801
_refine_ls_wR_factor_gt 0.0423
_refine_ls_wR_factor_ref 0.0411
_reflns_limit_h_max 15
_reflns_limit_h_min -15
_reflns_limit_k_max 14
_reflns_limit_k_min -16
_reflns_limit_l_max 18
_reflns_limit_l_min 0
_reflns_number_gt 4347
_reflns_number_total 8335
_reflns_threshold_expression I>2.0\s(I)
_oxford_diffrn_Wilson_B_factor 3.61
_oxford_diffrn_Wilson_scale 342.99
_oxford_refine_ls_r_factor_ref 0.0372
_oxford_refine_ls_scale 0.08299(14)
_oxford_reflns_number_all 8335
_oxford_reflns_threshold_expression_ref I>2.5\s(I)
_cod_data_source_file ic101357y_si_001_8.cif
_cod_data_source_block CuPhen
_cod_depositor_comments
;
The following automatic conversions were performed:

'_symmetry_cell_setting' value 'Triclinic' changed to 'triclinic'
according to the built-in table from CIF Core dictionary named
'cif_core.dic' version 2.4.1 from
2010-06-29.

'_exptl_absorpt_correction_type' value 'Multi-scan'
changed to 'multi-scan' according to the built-in table from CIF Core
dictionary named 'cif_core.dic' version 2.4.1 from 2010-06-29.

Automatic conversion script
Id: cif_fix_values 1646 2011-03-28 12:23:43Z adriana 
;
_cod_original_formula_sum 'C26 H16 Au1 Br2 Cu1 N7 O3'
_cod_database_code 4316836

loop_
_symmetry_equiv_pos_as_xyz
x,y,z
-x,-y,-z

loop_
_atom_site_label
_atom_site_type_symbol
_atom_site_fract_x
_atom_site_fract_y
_atom_site_fract_z
_atom_site_U_iso_or_equiv
_atom_site_occupancy
_atom_site_adp_type
_atom_site_refinement_flags_posn
_atom_site_refinement_flags_adp
_atom_site_refinement_flags_occupancy
_atom_site_disorder_assembly
_atom_site_disorder_group
_oxford_atom_site_special_shape
_atom_site_attached_hydrogens
Au1 Au 0.0000 0.0000 0.0000 0.0464 1.0000 Uani S . . . . . .
Au2 Au 0.5000 1.0000 0.5000 0.0554 1.0000 Uani S . . . . . .
Br1 Br 0.17872(8) 0.01635(9) -0.10743(8) 0.0704 1.0000 Uani . . . . . . .
Br2 Br 0.33050(9) 0.93282(10) 0.59132(10) 0.0912 1.0000 Uani . . . . . . .
Cu1 Cu 0.24515(8) 0.52255(8) 0.25878(7) 0.0471 1.0000 Uani . . . . . . .
O1 O -0.0212(7) 0.3001(7) 0.0223(6) 0.1022 1.0000 Uani . . . . . . .
O2 O 0.0720(6) 0.3483(7) 0.1802(6) 0.0878 1.0000 Uani . . . . . . .
O3 O 0.1542(6) 0.4222(6) 0.0753(5) 0.0830 1.0000 Uani . . . . . . .
N1 N -0.1928(7) 0.0242(7) -0.1789(7) 0.0742 1.0000 Uani . . . . . . .
N2 N 0.6086(9) 0.7293(8) 0.4457(8) 0.1030 1.0000 Uani . . . . . . .
N3 N 0.0670(5) 0.3529(5) 0.0906(4) 0.0290 1.0000 Uani . . . . . . .
N11 N 0.3913(6) 0.6173(6) 0.2058(5) 0.0513 1.0000 Uani . . . . . . .
N12 N 0.1156(6) 0.6521(5) 0.2944(5) 0.0471 1.0000 Uani . . . . . . .
N13 N 0.3687(5) 0.3876(5) 0.2216(5) 0.0475 1.0000 Uani . . . . . . .
N14 N 0.2188(5) 0.5510(5) 0.4237(5) 0.0433 1.0000 Uani . . . . . . .
C1 C -0.1234(7) 0.0150(7) -0.1153(7) 0.0550 1.0000 Uani . . . . . . .
C2 C 0.5711(8) 0.8276(8) 0.4660(8) 0.0703 1.0000 Uani . . . . . . .
C11 C 0.1284(6) 0.6354(6) 0.4688(6) 0.0408 1.0000 Uani . . . . . . .
C12 C 0.2727(7) 0.4991(7) 0.4873(6) 0.0546 1.0000 Uani . . . . . . .
C13 C 0.2386(8) 0.5278(8) 0.5984(7) 0.0602 1.0000 Uani . . . . . . .
C14 C 0.1485(8) 0.6128(7) 0.6428(6) 0.0550 1.0000 Uani . . . . . . .
C15 C 0.0901(7) 0.6704(7) 0.5785(6) 0.0452 1.0000 Uani . . . . . . .
C16 C -0.0055(7) 0.7634(7) 0.6190(7) 0.0557 1.0000 Uani . . . . . . .
C17 C -0.0571(7) 0.8132(8) 0.5529(7) 0.0612 1.0000 Uani . . . . . . .
C18 C -0.0206(7) 0.7790(7) 0.4396(7) 0.0501 1.0000 Uani . . . . . . .
C19 C -0.0714(8) 0.8255(8) 0.3638(8) 0.0649 1.0000 Uani . . . . . . .
C20 C -0.0288(8) 0.7870(8) 0.2587(8) 0.0682 1.0000 Uani . . . . . . .
C21 C 0.0646(8) 0.7008(8) 0.2260(7) 0.0603 1.0000 Uani . . . . . . .
C22 C 0.0727(6) 0.6900(6) 0.3988(6) 0.0427 1.0000 Uani . . . . . . .
C23 C 0.4771(6) 0.4175(7) 0.1794(6) 0.0481 1.0000 Uani . . . . . . .
C24 C 0.3532(8) 0.2727(8) 0.2269(7) 0.0616 1.0000 Uani . . . . . . .
C25 C 0.4427(8) 0.1803(9) 0.1923(9) 0.0792 1.0000 Uani . . . . . . .
C26 C 0.5516(9) 0.2098(9) 0.1516(9) 0.0796 1.0000 Uani . . . . . . .
C27 C 0.5722(7) 0.3292(8) 0.1435(6) 0.0572 1.0000 Uani . . . . . . .
C28 C 0.6851(8) 0.3668(10) 0.1010(7) 0.0690 1.0000 Uani . . . . . . .
C29 C 0.6982(8) 0.4833(12) 0.0966(7) 0.0782 1.0000 Uani . . . . . . .
C30 C 0.6024(8) 0.5743(9) 0.1308(7) 0.0625 1.0000 Uani . . . . . . .
C31 C 0.6086(10) 0.6949(11) 0.1242(8) 0.0802 1.0000 Uani . . . . . . .
C32 C 0.5111(11) 0.7737(10) 0.1590(8) 0.0816 1.0000 Uani . . . . . . .
C33 C 0.4022(9) 0.7323(8) 0.1997(7) 0.0646 1.0000 Uani . . . . . . .
C34 C 0.4907(7) 0.5419(7) 0.1728(6) 0.0486 1.0000 Uani . . . . . . .
H121 H 0.3355 0.4425 0.4567 0.054(6) 1.0000 Uiso R . . . . . .
H131 H 0.2776 0.4886 0.6400 0.063(6) 1.0000 Uiso R . . . . . .
H141 H 0.1264 0.6337 0.7167 0.055(6) 1.0000 Uiso R . . . . . .
H161 H -0.0306 0.7892 0.6932 0.055(6) 1.0000 Uiso R . . . . . .
H171 H -0.1183 0.8741 0.5812 0.061(6) 1.0000 Uiso R . . . . . .
H191 H -0.1345 0.8848 0.3866 0.067(6) 1.0000 Uiso R . . . . . .
H201 H -0.0631 0.8180 0.2084 0.073(6) 1.0000 Uiso R . . . . . .
H211 H 0.0941 0.6740 0.1534 0.061(6) 1.0000 Uiso R . . . . . .
H241 H 0.2786 0.2537 0.2559 0.065(6) 1.0000 Uiso R . . . . . .
H251 H 0.4268 0.0990 0.1960 0.083(6) 1.0000 Uiso R . . . . . .
H261 H 0.6135 0.1497 0.1289 0.085(6) 1.0000 Uiso R . . . . . .
H281 H 0.7495 0.3096 0.0773 0.074(6) 1.0000 Uiso R . . . . . .
H291 H 0.7733 0.5073 0.0702 0.081(6) 1.0000 Uiso R . . . . . .
H311 H 0.6801 0.7224 0.0958 0.079(6) 1.0000 Uiso R . . . . . .
H321 H 0.5163 0.8555 0.1564 0.090(6) 1.0000 Uiso R . . . . . .
H331 H 0.3361 0.7866 0.2233 0.070(6) 1.0000 Uiso R . . . . . .

loop_
_atom_site_aniso_label
_atom_site_aniso_U_11
_atom_site_aniso_U_22
_atom_site_aniso_U_33
_atom_site_aniso_U_23
_atom_site_aniso_U_13
_atom_site_aniso_U_12
Au1 0.0437(2) 0.0379(2) 0.0648(3) 0.0272(2) 0.0117(2) 0.01012(17)
Au2 0.0455(3) 0.0394(2) 0.0736(3) 0.0169(2) -0.0064(2) 0.00762(18)
Br1 0.0550(5) 0.0832(6) 0.1005(7) 0.0611(6) 0.0302(5) 0.0239(4)
Br2 0.0693(6) 0.0718(6) 0.1369(10) 0.0471(7) 0.0232(6) 0.0095(5)
Cu1 0.0517(5) 0.0457(6) 0.0525(5) 0.0268(5) 0.0128(4) 0.0153(4)
O1 0.083(5) 0.090(5) 0.106(6) 0.016(4) -0.026(4) 0.015(4)
O2 0.095(5) 0.117(5) 0.083(5) 0.066(4) 0.036(4) 0.041(4)
O3 0.081(4) 0.080(4) 0.104(5) 0.051(4) 0.044(4) 0.017(3)
N1 0.064(5) 0.076(5) 0.092(6) 0.047(4) -0.013(4) 0.003(4)
N2 0.114(7) 0.070(5) 0.131(8) 0.043(5) 0.007(6) 0.040(5)
N3 0.027(3) 0.032(3) 0.030(3) 0.014(2) 0.006(2) 0.002(2)
N11 0.060(4) 0.046(3) 0.049(4) 0.022(3) -0.001(3) 0.000(3)
N12 0.055(4) 0.044(3) 0.051(4) 0.027(3) 0.006(3) 0.013(3)
N13 0.042(3) 0.041(3) 0.060(4) 0.021(3) 0.008(3) 0.009(3)
N14 0.047(3) 0.042(3) 0.044(3) 0.021(3) 0.005(3) 0.012(2)
C1 0.049(4) 0.043(4) 0.082(6) 0.034(4) 0.009(4) 0.006(3)
C2 0.064(5) 0.055(5) 0.092(7) 0.031(5) 0.000(5) 0.015(4)
C11 0.039(3) 0.034(3) 0.048(4) 0.016(3) 0.003(3) 0.001(3)
C12 0.054(4) 0.054(4) 0.060(5) 0.027(4) 0.003(4) 0.020(4)
C13 0.071(5) 0.064(5) 0.053(5) 0.030(4) 0.004(4) 0.017(4)
C14 0.068(5) 0.056(5) 0.043(4) 0.024(4) 0.003(4) 0.002(4)
C15 0.053(4) 0.041(4) 0.042(4) 0.019(3) 0.004(3) -0.002(3)
C16 0.061(5) 0.057(5) 0.048(5) 0.018(4) 0.014(4) 0.012(4)
C17 0.054(5) 0.059(5) 0.069(6) 0.022(4) 0.019(4) 0.020(4)
C18 0.047(4) 0.044(4) 0.064(5) 0.027(4) 0.010(4) 0.010(3)
C19 0.063(5) 0.057(5) 0.083(6) 0.035(5) 0.014(5) 0.023(4)
C20 0.070(6) 0.081(6) 0.082(7) 0.060(5) 0.005(5) 0.026(5)
C21 0.075(6) 0.065(5) 0.053(5) 0.035(4) 0.010(4) 0.020(4)
C22 0.046(4) 0.034(3) 0.054(4) 0.024(3) 0.007(3) 0.006(3)
C23 0.041(4) 0.055(4) 0.047(4) 0.020(3) 0.004(3) 0.003(3)
C24 0.054(5) 0.052(5) 0.087(6) 0.035(4) 0.014(4) 0.015(4)
C25 0.063(6) 0.054(5) 0.123(8) 0.038(5) 0.010(5) 0.015(4)
C26 0.063(6) 0.071(6) 0.107(8) 0.035(5) 0.018(5) 0.033(5)
C27 0.041(4) 0.077(6) 0.046(5) 0.019(4) 0.001(3) 0.010(4)
C28 0.045(5) 0.104(7) 0.056(5) 0.031(5) 0.005(4) 0.016(5)
C29 0.042(5) 0.131(9) 0.053(6) 0.031(6) 0.012(4) -0.003(5)
C30 0.059(5) 0.078(6) 0.048(5) 0.029(4) -0.003(4) -0.028(4)
C31 0.066(6) 0.114(9) 0.071(7) 0.055(6) -0.003(5) -0.024(6)
C32 0.101(8) 0.075(6) 0.074(7) 0.044(5) -0.015(6) -0.032(6)
C33 0.081(6) 0.049(5) 0.067(6) 0.032(4) -0.010(5) -0.007(4)
C34 0.046(4) 0.057(4) 0.041(4) 0.022(3) -0.004(3) -0.007(3)

loop_
_atom_type_symbol
_atom_type_scat_dispersion_real
_atom_type_scat_dispersion_imag
_atom_type_scat_Cromer_Mann_a1
_atom_type_scat_Cromer_Mann_b1
_atom_type_scat_Cromer_Mann_a2
_atom_type_scat_Cromer_Mann_b2
_atom_type_scat_Cromer_Mann_a3
_atom_type_scat_Cromer_Mann_b3
_atom_type_scat_Cromer_Mann_a4
_atom_type_scat_Cromer_Mann_b4
_atom_type_scat_Cromer_Mann_c
_atom_type_scat_source
C 0.0033 0.0016 2.3100 20.8439 1.0200 10.2075 1.5886 0.5687 0.8650 51.6512 0.2156 'International Tables Vol C 4.2.6.8 and 6.1.1.4'
H 0.0000 0.0000 0.4930 10.5109 0.3229 26.1257 0.1402 3.1424 0.0408 57.7998 0.0030 'International Tables Vol C 4.2.6.8 and 6.1.1.4'
N 0.0061 0.0033 12.2126 0.0057 3.1322 9.8933 2.0125 28.9975 1.1663 0.5826 -11.5290 'International Tables Vol C 4.2.6.8 and 6.1.1.4'
Cu 0.3201 1.2651 13.3380 3.5828 7.1676 0.2470 5.6158 11.3966 1.6735 64.8126 1.1910 'International Tables Vol C 4.2.6.8 and 6.1.1.4'
Br -0.2901 2.4595 17.1789 2.1723 5.2358 16.5796 5.6377 0.2609 3.9851 41.4328 2.9557 'International Tables Vol C 4.2.6.8 and 6.1.1.4'
Au -2.0133 8.8022 16.8819 0.4611 18.5913 8.6216 25.5582 1.4826 5.8600 36.3956 12.0658 'International Tables Vol C 4.2.6.8 and 6.1.1.4'
O 0.0106 0.0060 3.0485 13.2771 2.2868 5.7011 1.5463 0.3239 0.8670 32.9089 0.2508 'International Tables Vol C 4.2.6.8 and 6.1.1.4'

loop_
_geom_angle_atom_site_label_1
_geom_angle_site_symmetry_1
_geom_angle_atom_site_label_2
_geom_angle_site_symmetry_2
_geom_angle_atom_site_label_3
_geom_angle_site_symmetry_3
_geom_angle
_geom_angle_publ_flag
Br1 2_555 Au1 . C1 2_555 90.4(2) yes
Br1 2_555 Au1 . Br1 . 179.995 yes
C1 2_555 Au1 . Br1 . 89.6(2) yes
Br1 2_555 Au1 . C1 . 89.6(2) yes
C1 2_555 Au1 . C1 . 179.994 yes
Br1 . Au1 . C1 . 90.4(2) yes
Br2 2_676 Au2 . C2 2_676 87.9(3) yes
Br2 2_676 Au2 . Br2 . 179.995 yes
C2 2_676 Au2 . Br2 . 92.1(3) yes
Br2 2_676 Au2 . C2 . 92.1(3) yes
C2 2_676 Au2 . C2 . 179.994 yes
Br2 . Au2 . C2 . 87.9(3) yes
O2 . Cu1 . O3 . 51.7(2) yes
O2 . Cu1 . N11 . 140.2(2) yes
O3 . Cu1 . N11 . 89.5(2) yes
O2 . Cu1 . N12 . 88.4(2) yes
O3 . Cu1 . N12 . 88.5(2) yes
N11 . Cu1 . N12 . 100.4(2) yes
O2 . Cu1 . N13 . 89.3(2) yes
O3 . Cu1 . N13 . 90.4(2) yes
N11 . Cu1 . N13 . 81.6(2) yes
N12 . Cu1 . N13 . 177.7(2) yes
O2 . Cu1 . N14 . 93.2(2) yes
O3 . Cu1 . N14 . 143.8(2) yes
N11 . Cu1 . N14 . 126.4(2) yes
N12 . Cu1 . N14 . 81.2(2) yes
N13 . Cu1 . N14 . 98.6(2) yes
Cu1 . O2 . N3 . 93.3(4) yes
Cu1 . O3 . N3 . 97.7(4) yes
O3 . N3 . O1 . 121.8(7) yes
O3 . N3 . O2 . 116.4(7) yes
O1 . N3 . O2 . 121.7(7) yes
Cu1 . N11 . C33 . 132.4(6) yes
Cu1 . N11 . C34 . 110.6(5) yes
C33 . N11 . C34 . 117.0(7) yes
Cu1 . N12 . C21 . 127.5(5) yes
Cu1 . N12 . C22 . 114.4(4) yes
C21 . N12 . C22 . 118.0(6) yes
Cu1 . N13 . C23 . 113.7(4) yes
Cu1 . N13 . C24 . 127.4(5) yes
C23 . N13 . C24 . 118.8(6) yes
Cu1 . N14 . C11 . 111.1(4) yes
Cu1 . N14 . C12 . 130.9(5) yes
C11 . N14 . C12 . 118.0(6) yes
Au1 . C1 . N1 . 179.4(7) yes
Au2 . C2 . N2 . 178.5(9) yes
N14 . C11 . C15 . 123.1(6) yes
N14 . C11 . C22 . 116.8(6) yes
C15 . C11 . C22 . 120.1(6) yes
N14 . C12 . C13 . 122.6(6) yes
N14 . C12 . H121 . 117.8 no
C13 . C12 . H121 . 119.7 no
C12 . C13 . C14 . 118.9(7) yes
C12 . C13 . H131 . 120.1 no
C14 . C13 . H131 . 121.0 no
C13 . C14 . C15 . 120.2(7) yes
C13 . C14 . H141 . 119.6 no
C15 . C14 . H141 . 120.2 no
C14 . C15 . C11 . 117.2(6) yes
C14 . C15 . C16 . 124.3(7) yes
C11 . C15 . C16 . 118.6(7) yes
C15 . C16 . C17 . 120.8(7) yes
C15 . C16 . H161 . 119.3 no
C17 . C16 . H161 . 119.9 no
C16 . C17 . C18 . 122.2(7) yes
C16 . C17 . H171 . 119.4 no
C18 . C17 . H171 . 118.4 no
C17 . C18 . C19 . 125.8(7) yes
C17 . C18 . C22 . 118.1(7) yes
C19 . C18 . C22 . 116.0(7) yes
C18 . C19 . C20 . 120.7(7) yes
C18 . C19 . H191 . 119.6 no
C20 . C19 . H191 . 119.7 no
C19 . C20 . C21 . 119.5(7) yes
C19 . C20 . H201 . 120.4 no
C21 . C20 . H201 . 120.1 no
C20 . C21 . N12 . 122.4(7) yes
C20 . C21 . H211 . 119.7 no
N12 . C21 . H211 . 117.9 no
C11 . C22 . C18 . 120.2(6) yes
C11 . C22 . N12 . 116.4(6) yes
C18 . C22 . N12 . 123.3(6) yes
N13 . C23 . C27 . 121.1(7) yes
N13 . C23 . C34 . 117.7(6) yes
C27 . C23 . C34 . 121.2(7) yes
N13 . C24 . C25 . 123.3(8) yes
N13 . C24 . H241 . 117.7 no
C25 . C24 . H241 . 119.0 no
C24 . C25 . C26 . 118.4(8) yes
C24 . C25 . H251 . 120.4 no
C26 . C25 . H251 . 121.2 no
C25 . C26 . C27 . 120.6(8) yes
C25 . C26 . H261 . 119.8 no
C27 . C26 . H261 . 119.6 no
C23 . C27 . C26 . 117.9(7) yes
C23 . C27 . C28 . 118.6(8) yes
C26 . C27 . C28 . 123.5(8) yes
C27 . C28 . C29 . 120.0(8) yes
C27 . C28 . H281 . 119.8 no
C29 . C28 . H281 . 120.2 no
C28 . C29 . C30 . 122.8(8) yes
C28 . C29 . H291 . 119.1 no
C30 . C29 . H291 . 118.2 no
C29 . C30 . C31 . 125.3(8) yes
C29 . C30 . C34 . 119.3(8) yes
C31 . C30 . C34 . 115.4(9) yes
C30 . C31 . C32 . 120.2(8) yes
C30 . C31 . H311 . 120.0 no
C32 . C31 . H311 . 119.7 no
C31 . C32 . C33 . 120.2(9) yes
C31 . C32 . H321 . 120.2 no
C33 . C32 . H321 . 119.6 no
C32 . C33 . N11 . 121.6(9) yes
C32 . C33 . H331 . 119.7 no
N11 . C33 . H331 . 118.7 no
C23 . C34 . C30 . 118.2(7) yes
C23 . C34 . N11 . 116.3(6) yes
C30 . C34 . N11 . 125.5(7) yes

loop_
_geom_bond_atom_site_label_1
_geom_bond_site_symmetry_1
_geom_bond_atom_site_label_2
_geom_bond_site_symmetry_2
_geom_bond_distance
_geom_bond_publ_flag
Au1 . Br1 2_555 2.4201(7) yes
Au1 . C1 2_555 2.013(9) yes
Au1 . Br1 . 2.4201(7) yes
Au1 . C1 . 2.013(9) yes
Au2 . Br2 2_676 2.4207(10) yes
Au2 . C2 2_676 1.998(8) yes
Au2 . Br2 . 2.4207(10) yes
Au2 . C2 . 1.998(8) yes
Cu1 . O2 . 2.416(7) yes
Cu1 . O3 . 2.302(7) yes
Cu1 . N11 . 2.102(6) yes
Cu1 . N12 . 1.980(5) yes
Cu1 . N13 . 1.975(5) yes
Cu1 . N14 . 2.067(5) yes
O1 . N3 . 1.189(7) yes
O2 . N3 . 1.189(7) yes
O3 . N3 . 1.235(7) yes
N1 . C1 . 1.124(9) yes
N2 . C2 . 1.124(10) yes
N11 . C33 . 1.323(9) yes
N11 . C34 . 1.354(9) yes
N12 . C21 . 1.339(9) yes
N12 . C22 . 1.348(8) yes
N13 . C23 . 1.361(8) yes
N13 . C24 . 1.319(9) yes
N14 . C11 . 1.354(7) yes
N14 . C12 . 1.327(8) yes
C11 . C15 . 1.397(9) yes
C11 . C22 . 1.424(9) yes
C12 . C13 . 1.409(10) yes
C12 . H121 . 0.927 no
C13 . C14 . 1.354(10) yes
C13 . H131 . 0.930 no
C14 . C15 . 1.402(10) yes
C14 . H141 . 0.933 no
C15 . C16 . 1.445(9) yes
C16 . C17 . 1.325(10) yes
C16 . H161 . 0.938 no
C17 . C18 . 1.433(10) yes
C17 . H171 . 0.938 no
C18 . C19 . 1.402(10) yes
C18 . C22 . 1.400(9) yes
C19 . C20 . 1.355(11) yes
C19 . H191 . 0.937 no
C20 . C21 . 1.374(10) yes
C20 . H201 . 0.933 no
C21 . H211 . 0.935 no
C23 . C27 . 1.404(10) yes
C23 . C34 . 1.432(10) yes
C24 . C25 . 1.388(10) yes
C24 . H241 . 0.930 no
C25 . C26 . 1.354(12) yes
C25 . H251 . 0.937 no
C26 . C27 . 1.390(12) yes
C26 . H261 . 0.932 no
C27 . C28 . 1.434(11) yes
C28 . C29 . 1.330(13) yes
C28 . H281 . 0.933 no
C29 . C30 . 1.428(13) yes
C29 . H291 . 0.937 no
C30 . C31 . 1.389(13) yes
C30 . C34 . 1.398(10) yes
C31 . C32 . 1.360(13) yes
C31 . H311 . 0.937 no
C32 . C33 . 1.405(12) yes
C32 . H321 . 0.930 no
C33 . H331 . 0.928 no
